data_4084009
loop_
_publ_author_name
'Li, Ying-Zhou'
'Ganguly, Rakesh'
'Leong, Weng Kee'

_publ_section_title
;
 Binuclear Oxidative Addition of Sb--Cl Bonds: A Facile Synthetic Route to
 Main Group--Transition Element Clusters and Rings
;
_journal_issue 14
_journal_name_full Organometallics
_journal_page_first 3867
_journal_paper_doi 10.1021/om500565d
_journal_volume 33
_journal_year 2014
_chemical_formula_sum 'C31 H26 Cl O13 Os3 Sb'
_chemical_formula_weight 1334.32
_chemical_name_systematic
; 
 ? 
;
_space_group_IT_number 61
_symmetry_cell_setting orthorhombic
_symmetry_space_group_name_Hall '-P 2ac 2ab'
_symmetry_space_group_name_H-M 'P b c a'
_atom_sites_solution_hydrogens geom
_atom_sites_solution_primary direct
_atom_sites_solution_secondary difmap
_audit_creation_method SHELXL-97
_cell_angle_alpha 90.00
_cell_angle_beta 90.00
_cell_angle_gamma 90.00
_cell_formula_units_Z 8
_cell_length_a 17.2925(3)
_cell_length_b 18.7276(3)
_cell_length_c 22.4687(3)
_cell_measurement_reflns_used 15457
_cell_measurement_temperature 100(2)
_cell_measurement_theta_max 29.4400
_cell_measurement_theta_min 3.7500
_cell_volume 7276.4(2)
_computing_cell_refinement 'Bruker FRAMBO'
_computing_data_collection 'Bruker FRAMBO'
_computing_data_reduction 'Bruker SAINT'
_computing_molecular_graphics 'Bruker SHELXTL'
_computing_publication_material 'Bruker SHELXTL'
_computing_structure_refinement 'SHELXL-97 (Sheldrick, 1997)'
_computing_structure_solution 'SHELXS-97 (Sheldrick, 1990)'
_diffrn_ambient_temperature 100(2)
_diffrn_measured_fraction_theta_full 0.998
_diffrn_measured_fraction_theta_max 0.998
_diffrn_measurement_device_type 'multiwire proportional'
_diffrn_measurement_method 'phi and omega scans'
_diffrn_radiation_monochromator graphite
_diffrn_radiation_source 'fine-focus sealed tube'
_diffrn_radiation_type MoK\a
_diffrn_radiation_wavelength 0.71073
_diffrn_reflns_av_R_equivalents 0.0273
_diffrn_reflns_av_sigmaI/netI 0.0258
_diffrn_reflns_limit_h_max 21
_diffrn_reflns_limit_h_min -19
_diffrn_reflns_limit_k_max 23
_diffrn_reflns_limit_k_min -23
_diffrn_reflns_limit_l_max 15
_diffrn_reflns_limit_l_min -28
_diffrn_reflns_number 28475
_diffrn_reflns_theta_full 26.37
_diffrn_reflns_theta_max 26.37
_diffrn_reflns_theta_min 2.97
_exptl_absorpt_coefficient_mu 11.313
_exptl_absorpt_correction_T_max 0.2353
_exptl_absorpt_correction_T_min 0.0960
_exptl_absorpt_correction_type multi-scan
_exptl_absorpt_process_details
; 
CrysAlisPro, Agilent Technologies, 
Version 1.171.36.28 (release 01-02-2013 CrysAlis171 .NET) 
(compiled Feb  1 2013,16:14:44) 
Empirical absorption correction using spherical harmonics, 
 implemented in SCALE3 ABSPACK scaling algorithm. 
;
_exptl_crystal_colour YELLOW
_exptl_crystal_density_diffrn 2.436
_exptl_crystal_density_method 'not measured'
_exptl_crystal_description BLOCK
_exptl_crystal_F_000 4896
_exptl_crystal_size_max 0.39
_exptl_crystal_size_mid 0.20
_exptl_crystal_size_min 0.18
_refine_diff_density_max 0.949
_refine_diff_density_min -0.938
_refine_diff_density_rms 0.131
_refine_ls_extinction_method none
_refine_ls_goodness_of_fit_ref 1.111
_refine_ls_hydrogen_treatment constr
_refine_ls_matrix_type full
_refine_ls_number_parameters 442
_refine_ls_number_reflns 7434
_refine_ls_number_restraints 0
_refine_ls_restrained_S_all 1.111
_refine_ls_R_factor_all 0.0254
_refine_ls_R_factor_gt 0.0211
_refine_ls_shift/su_max 0.002
_refine_ls_shift/su_mean 0.000
_refine_ls_structure_factor_coef Fsqd
_refine_ls_weighting_details 'calc w=1/[\s^2^(Fo^2^)+(0.0140P)^2^+10.9770P] where P=(Fo^2^+2Fc^2^)/3'
_refine_ls_weighting_scheme calc
_refine_ls_wR_factor_gt 0.0433
_refine_ls_wR_factor_ref 0.0446
_reflns_number_gt 6783
_reflns_number_total 7434
_reflns_threshold_expression >2sigma(I)
_cod_data_source_file om500565d_si_003.cif
_cod_data_source_block 130403
_cod_depositor_comments
;
The following automatic conversions were performed:

'_symmetry_cell_setting' value 'Orthorhombic' changed to
'orthorhombic' according to
/usr/data/users/saulius/crontab/automatic-downloads/rss-feeds/ACS/lib/dictionaries/cif_core.dic
dictionary named 'cif_core.dic' version 2.4.2 from 2011-04-26.

Automatic conversion script
Id: cif_fix_values 2281 2013-09-26 08:29:07Z andrius 

 Adding full bibliography for 4084009--4084020.cif.
;
_cod_original_sg_symbol_H-M Pbca
_cod_database_code 4084009

loop_
_symmetry_equiv_pos_as_xyz
'x, y, z'
'-x+1/2, -y, z+1/2'
'-x, y+1/2, -z+1/2'
'x+1/2, -y+1/2, -z'
'-x, -y, -z'
'x-1/2, y, -z-1/2'
'x, -y-1/2, z-1/2'
'-x-1/2, y-1/2, z'

loop_
_atom_site_label
_atom_site_type_symbol
_atom_site_fract_x
_atom_site_fract_y
_atom_site_fract_z
_atom_site_U_iso_or_equiv
_atom_site_adp_type
_atom_site_occupancy
_atom_site_symmetry_multiplicity
_atom_site_calc_flag
_atom_site_refinement_flags
Os2 Os 0.305114(10) 0.146235(8) 0.315217(7) 0.01497(4) Uani 1 1 d .
Os1 Os 0.327146(10) -0.008306(8) 0.342602(7) 0.01526(4) Uani 1 1 d .
Os3 Os 0.132891(10) 0.131590(8) 0.326828(7) 0.01445(4) Uani 1 1 d .
Sb4 Sb 0.189288(17) 0.017516(13) 0.383495(12) 0.01324(6) Uani 1 1 d .
C33 C 0.1196(3) 0.2230(2) 0.28547(19) 0.0192(9) Uani 1 1 d .
C23 C 0.2960(3) 0.1126(2) 0.2333(2) 0.0187(9) Uani 1 1 d .
C31 C 0.0256(3) 0.1106(2) 0.33927(19) 0.0204(10) Uani 1 1 d .
C11 C 0.3886(3) 0.0271(2) 0.4100(2) 0.0242(10) Uani 1 1 d .
C13 C 0.2759(3) -0.03939(19) 0.26658(19) 0.0168(9) Uani 1 1 d .
C34 C 0.1340(3) 0.0787(2) 0.2512(2) 0.0182(9) Uani 1 1 d .
C22 C 0.3065(3) 0.1635(2) 0.4009(2) 0.0209(10) Uani 1 1 d .
C12 C 0.3269(3) -0.1029(2) 0.3713(2) 0.0222(10) Uani 1 1 d .
C24 C 0.4150(3) 0.1478(2) 0.30905(19) 0.0214(10) Uani 1 1 d .
O23 O 0.2932(2) 0.09470(17) 0.18525(13) 0.0252(7) Uani 1 1 d .
O34 O 0.13186(19) 0.04821(16) 0.20795(14) 0.0251(7) Uani 1 1 d .
O24 O 0.4806(2) 0.15190(16) 0.30434(15) 0.0289(8) Uani 1 1 d .
O31 O -0.0384(2) 0.09845(17) 0.34688(15) 0.0308(8) Uani 1 1 d .
O12 O 0.3234(2) -0.15939(17) 0.39004(15) 0.0353(9) Uani 1 1 d .
O13 O 0.2552(2) -0.05862(16) 0.22484(16) 0.0315(8) Uani 1 1 d .
O33 O 0.1117(2) 0.27613(16) 0.26367(14) 0.0274(8) Uani 1 1 d .
O11 O 0.4280(2) 0.04588(18) 0.44563(15) 0.0353(9) Uani 1 1 d .
C421 C 0.1762(3) 0.0305(2) 0.47707(18) 0.0164(9) Uani 1 1 d .
C422 C 0.1021(3) 0.0440(2) 0.49865(19) 0.0196(9) Uani 1 1 d .
H422 H 0.0605 0.0496 0.4714 0.024 Uiso 1 1 calc R
C411 C 0.1156(3) -0.0741(2) 0.37644(19) 0.0167(9) Uani 1 1 d .
C426 C 0.2363(3) 0.0224(2) 0.51716(19) 0.0228(10) Uani 1 1 d .
H426 H 0.2871 0.0132 0.5031 0.027 Uiso 1 1 calc R
C412 C 0.0655(3) -0.0814(2) 0.32870(19) 0.0219(10) Uani 1 1 d .
H412 H 0.0649 -0.0460 0.2984 0.026 Uiso 1 1 calc R
C416 C 0.1158(3) -0.1261(2) 0.4206(2) 0.0239(10) Uani 1 1 d .
H416 H 0.1495 -0.1217 0.4538 0.029 Uiso 1 1 calc R
Cl1 Cl 0.44736(8) -0.01507(6) 0.28546(6) 0.0356(3) Uani 1 1 d .
O22 O 0.3099(2) 0.17548(17) 0.44960(15) 0.0275(8) Uani 1 1 d .
C21 C 0.2918(3) 0.2454(2) 0.29607(19) 0.0202(10) Uani 1 1 d .
C423 C 0.0881(3) 0.0493(2) 0.55900(19) 0.0227(10) Uani 1 1 d .
H423 H 0.0374 0.0587 0.5731 0.027 Uiso 1 1 calc R
C413 C 0.0163(3) -0.1397(2) 0.3245(2) 0.0286(11) Uani 1 1 d .
H413 H -0.0176 -0.1443 0.2915 0.034 Uiso 1 1 calc R
C414 C 0.0170(3) -0.1911(2) 0.3685(2) 0.0284(11) Uani 1 1 d .
H414 H -0.0168 -0.2310 0.3660 0.034 Uiso 1 1 calc R
C425 C 0.2225(3) 0.0276(3) 0.5783(2) 0.0270(11) Uani 1 1 d .
H425 H 0.2640 0.0222 0.6057 0.032 Uiso 1 1 calc R
C424 C 0.1488(3) 0.0408(2) 0.5989(2) 0.0252(11) Uani 1 1 d .
H424 H 0.1394 0.0440 0.6404 0.030 Uiso 1 1 calc R
C415 C 0.0667(3) -0.1844(2) 0.4159(2) 0.0305(12) Uani 1 1 d .
H415 H 0.0674 -0.2201 0.4459 0.037 Uiso 1 1 calc R
C32 C 0.1369(3) 0.1810(2) 0.4036(2) 0.0182(9) Uani 1 1 d .
O32 O 0.1356(2) 0.20801(15) 0.44856(13) 0.0248(7) Uani 1 1 d .
O21 O 0.2892(2) 0.30430(16) 0.28371(15) 0.0293(8) Uani 1 1 d .
O1S O 0.1484(2) 0.19967(17) 0.14629(16) 0.0353(9) Uani 1 1 d .
C4S C 0.2001(4) 0.2591(3) 0.1390(3) 0.0455(15) Uani 1 1 d .
H4S1 H 0.2457 0.2533 0.1651 0.055 Uiso 1 1 calc R
H4S2 H 0.1736 0.3041 0.1500 0.055 Uiso 1 1 calc R
C1S C 0.1433(5) 0.1617(3) 0.0912(3) 0.0562(19) Uani 1 1 d .
H1S1 H 0.0961 0.1755 0.0690 0.067 Uiso 1 1 calc R
H1S2 H 0.1425 0.1095 0.0980 0.067 Uiso 1 1 calc R
O2S O 0.9904(2) 0.2704(2) 0.37809(17) 0.0465(10) Uani 1 1 d .
C5S C 0.9291(3) 0.2806(3) 0.3368(2) 0.0400(13) Uani 1 1 d .
H5S1 H 0.8874 0.2455 0.3440 0.048 Uiso 1 1 calc R
H5S2 H 0.9482 0.2745 0.2955 0.048 Uiso 1 1 calc R
C8S C 0.9736(4) 0.3143(4) 0.4274(3) 0.0567(18) Uani 1 1 d .
H8S1 H 1.0220 0.3283 0.4478 0.068 Uiso 1 1 calc R
H8S2 H 0.9405 0.2883 0.4561 0.068 Uiso 1 1 calc R
C6S C 0.8994(4) 0.3555(3) 0.3458(2) 0.0386(13) Uani 1 1 d .
H6S1 H 0.8421 0.3562 0.3470 0.046 Uiso 1 1 calc R
H6S2 H 0.9172 0.3874 0.3134 0.046 Uiso 1 1 calc R
C7S C 0.9327(4) 0.3786(3) 0.4049(3) 0.0496(16) Uani 1 1 d .
H7S1 H 0.9691 0.4189 0.3997 0.060 Uiso 1 1 calc R
H7S2 H 0.8912 0.3933 0.4327 0.060 Uiso 1 1 calc R
C2S C 0.2168(5) 0.1843(4) 0.0570(3) 0.081(3) Uani 1 1 d .
H2S1 H 0.2622 0.1557 0.0693 0.098 Uiso 1 1 calc R
H2S2 H 0.2097 0.1800 0.0135 0.098 Uiso 1 1 calc R
C3S C 0.2249(5) 0.2620(5) 0.0761(3) 0.081(3) Uani 1 1 d .
H3S1 H 0.2790 0.2787 0.0724 0.097 Uiso 1 1 calc R
H3S2 H 0.1908 0.2936 0.0524 0.097 Uiso 1 1 calc R

loop_
_atom_site_aniso_label
_atom_site_aniso_U_11
_atom_site_aniso_U_22
_atom_site_aniso_U_33
_atom_site_aniso_U_23
_atom_site_aniso_U_13
_atom_site_aniso_U_12
Os2 0.01198(9) 0.01654(8) 0.01640(9) -0.00078(6) 0.00087(7) -0.00085(6)
Os1 0.01303(9) 0.01770(8) 0.01504(8) -0.00028(6) 0.00087(7) 0.00192(6)
Os3 0.01128(9) 0.01574(8) 0.01633(8) 0.00150(6) -0.00084(7) 0.00032(6)
Sb4 0.01161(15) 0.01490(13) 0.01320(13) 0.00029(9) -0.00011(11) 0.00003(10)
C33 0.010(2) 0.024(2) 0.023(2) -0.0017(18) -0.0023(18) 0.0012(18)
C23 0.010(2) 0.020(2) 0.026(3) 0.0032(17) 0.0044(18) -0.0001(17)
C31 0.022(3) 0.017(2) 0.023(2) 0.0012(16) -0.001(2) 0.0013(19)
C11 0.019(3) 0.025(2) 0.029(3) -0.0032(19) 0.009(2) 0.0021(19)
C13 0.026(3) 0.0052(18) 0.019(2) 0.0030(15) 0.012(2) 0.0022(17)
C34 0.009(2) 0.021(2) 0.024(2) 0.0051(18) 0.0010(19) -0.0014(17)
C22 0.010(2) 0.024(2) 0.029(3) -0.0006(18) 0.0045(19) -0.0020(18)
C12 0.021(3) 0.022(2) 0.024(2) -0.0013(18) -0.001(2) 0.0057(19)
C24 0.021(3) 0.020(2) 0.023(2) -0.0048(17) -0.002(2) -0.0024(19)
O23 0.024(2) 0.0337(17) 0.0181(17) -0.0008(13) 0.0024(14) -0.0031(14)
O34 0.021(2) 0.0298(17) 0.0241(18) -0.0013(13) 0.0009(15) -0.0040(14)
O24 0.013(2) 0.0344(18) 0.040(2) -0.0086(14) 0.0012(15) -0.0033(15)
O31 0.014(2) 0.0376(19) 0.041(2) -0.0010(15) -0.0010(16) -0.0025(15)
O12 0.048(3) 0.0234(18) 0.034(2) 0.0063(14) -0.0027(18) 0.0063(16)
O13 0.033(2) 0.0272(17) 0.034(2) 0.0041(15) 0.0022(17) -0.0046(15)
O33 0.029(2) 0.0230(16) 0.0304(19) 0.0070(13) -0.0030(15) 0.0037(14)
O11 0.025(2) 0.049(2) 0.032(2) -0.0071(16) -0.0096(17) 0.0032(17)
C421 0.015(2) 0.0162(19) 0.018(2) 0.0012(15) -0.0010(18) -0.0011(17)
C422 0.017(3) 0.023(2) 0.019(2) -0.0007(16) -0.0004(19) 0.0000(18)
C411 0.012(2) 0.0145(19) 0.024(2) -0.0009(15) 0.0026(18) 0.0022(17)
C426 0.016(3) 0.033(2) 0.019(2) -0.0009(18) 0.0034(19) -0.0004(19)
C412 0.021(3) 0.028(2) 0.016(2) -0.0032(17) 0.0025(19) -0.005(2)
C416 0.019(3) 0.023(2) 0.029(3) 0.0039(18) 0.001(2) -0.0004(19)
Cl1 0.0326(8) 0.0331(6) 0.0412(7) -0.0022(5) 0.0068(6) 0.0020(5)
O22 0.022(2) 0.0342(18) 0.026(2) -0.0022(14) 0.0009(15) -0.0055(14)
C21 0.014(3) 0.025(2) 0.022(2) -0.0014(17) -0.0013(18) 0.0006(18)
C423 0.020(3) 0.024(2) 0.024(2) -0.0005(17) 0.005(2) 0.0021(19)
C413 0.023(3) 0.030(2) 0.032(3) -0.011(2) 0.002(2) -0.006(2)
C414 0.021(3) 0.018(2) 0.046(3) -0.011(2) 0.009(2) -0.0067(19)
C425 0.022(3) 0.042(3) 0.017(2) 0.0029(19) -0.005(2) -0.005(2)
C424 0.032(3) 0.026(2) 0.017(2) -0.0051(17) 0.004(2) -0.003(2)
C415 0.026(3) 0.018(2) 0.047(3) 0.004(2) 0.006(2) 0.001(2)
C32 0.015(3) 0.0138(19) 0.026(2) 0.0060(17) -0.0002(19) -0.0030(17)
O32 0.032(2) 0.0224(16) 0.0204(17) -0.0011(12) -0.0030(15) 0.0014(14)
O21 0.031(2) 0.0186(17) 0.038(2) 0.0022(13) -0.0003(16) -0.0015(14)
O1S 0.036(2) 0.0346(19) 0.035(2) -0.0003(15) 0.0039(17) 0.0019(16)
C4S 0.031(4) 0.052(3) 0.054(4) 0.012(3) 0.006(3) -0.010(3)
C1S 0.090(6) 0.044(3) 0.035(3) -0.005(3) 0.001(4) 0.009(3)
O2S 0.044(3) 0.051(2) 0.044(2) -0.0079(17) -0.014(2) 0.020(2)
C5S 0.028(3) 0.050(3) 0.041(3) -0.004(2) -0.002(3) 0.008(3)
C8S 0.050(5) 0.085(5) 0.035(3) -0.006(3) -0.004(3) 0.026(4)
C6S 0.038(4) 0.042(3) 0.035(3) 0.003(2) -0.009(3) 0.003(3)
C7S 0.065(5) 0.044(3) 0.040(3) -0.008(2) -0.010(3) 0.006(3)
C2S 0.096(7) 0.117(6) 0.031(3) 0.028(4) 0.023(4) 0.078(5)
C3S 0.071(6) 0.131(7) 0.041(4) 0.006(4) -0.001(4) -0.035(5)

loop_
_atom_type_symbol
_atom_type_description
_atom_type_scat_dispersion_real
_atom_type_scat_dispersion_imag
_atom_type_scat_source
C C 0.0033 0.0016 'International Tables Vol C Tables 4.2.6.8 and 6.1.1.4'
H H 0.0000 0.0000 'International Tables Vol C Tables 4.2.6.8 and 6.1.1.4'
O O 0.0106 0.0060 'International Tables Vol C Tables 4.2.6.8 and 6.1.1.4'
Sb Sb -0.5866 1.5461 'International Tables Vol C Tables 4.2.6.8 and 6.1.1.4'
Os Os -1.2165 7.6030 'International Tables Vol C Tables 4.2.6.8 and 6.1.1.4'
Cl Cl 0.1484 0.1585 'International Tables Vol C Tables 4.2.6.8 and 6.1.1.4'

loop_
_geom_angle_atom_site_label_1
_geom_angle_atom_site_label_2
_geom_angle_atom_site_label_3
_geom_angle
C24 Os2 C21 95.07(18)
C24 Os2 C23 90.95(18)
C21 Os2 C23 95.24(17)
C24 Os2 C22 93.27(19)
C21 Os2 C22 93.55(18)
C23 Os2 C22 169.87(17)
C24 Os2 Os1 84.38(12)
C21 Os2 Os1 178.86(13)
C23 Os2 Os1 83.78(12)
C22 Os2 Os1 87.48(12)
C24 Os2 Os3 175.53(12)
C21 Os2 Os3 89.39(13)
C23 Os2 Os3 88.42(13)
C22 Os2 Os3 86.65(13)
Os1 Os2 Os3 91.154(6)
C12 Os1 C11 93.12(19)
C12 Os1 C13 91.03(17)
C11 Os1 C13 172.19(18)
C12 Os1 Cl1 97.63(15)
C11 Os1 Cl1 87.84(14)
C13 Os1 Cl1 85.05(13)
C12 Os1 Sb4 92.97(14)
C11 Os1 Sb4 99.26(13)
C13 Os1 Sb4 87.13(12)
Cl1 Os1 Sb4 166.92(3)
C12 Os1 Os2 169.07(14)
C11 Os1 Os2 84.30(13)
C13 Os1 Os2 92.83(10)
Cl1 Os1 Os2 92.90(3)
Sb4 Os1 Os2 77.019(8)
C31 Os3 C32 90.18(18)
C31 Os3 C33 97.76(18)
C32 Os3 C33 90.51(16)
C31 Os3 C34 91.83(18)
C32 Os3 C34 176.73(18)
C33 Os3 C34 91.78(17)
C31 Os3 Sb4 96.87(12)
C32 Os3 Sb4 86.86(12)
C33 Os3 Sb4 165.15(13)
C34 Os3 Sb4 90.34(12)
C31 Os3 Os2 172.51(12)
C32 Os3 Os2 89.88(13)
C33 Os3 Os2 89.73(13)
C34 Os3 Os2 87.79(13)
Sb4 Os3 Os2 75.659(8)
C421 Sb4 C411 95.80(16)
C421 Sb4 Os1 117.90(12)
C411 Sb4 Os1 111.75(11)
C421 Sb4 Os3 109.91(11)
C411 Sb4 Os3 112.80(11)
Os1 Sb4 Os3 108.362(11)
O33 C33 Os3 177.7(4)
O23 C23 Os2 177.3(4)
O31 C31 Os3 179.6(4)
O11 C11 Os1 174.8(4)
O13 C13 Os1 173.1(4)
O34 C34 Os3 177.6(4)
O22 C22 Os2 176.9(4)
O12 C12 Os1 176.6(4)
O24 C24 Os2 176.7(4)
C426 C421 C422 119.0(4)
C426 C421 Sb4 123.4(3)
C422 C421 Sb4 117.6(3)
C423 C422 C421 121.1(4)
C412 C411 C416 119.0(4)
C412 C411 Sb4 120.6(3)
C416 C411 Sb4 120.4(3)
C421 C426 C425 120.3(4)
C411 C412 C413 120.9(4)
C415 C416 C411 119.7(5)
O21 C21 Os2 175.3(4)
C422 C423 C424 119.5(4)
C414 C413 C412 119.7(5)
C415 C414 C413 119.8(4)
C424 C425 C426 119.9(4)
C425 C424 C423 120.2(4)
C414 C415 C416 120.9(4)
O32 C32 Os3 176.4(4)
C1S O1S C4S 108.9(4)
O1S C4S C3S 108.6(5)
O1S C1S C2S 104.0(6)
C8S O2S C5S 106.3(4)
O2S C5S C6S 106.9(4)
O2S C8S C7S 107.7(5)
C5S C6S C7S 104.7(4)
C8S C7S C6S 104.4(4)
C3S C2S C1S 101.4(5)
C4S C3S C2S 101.9(6)

loop_
_geom_bond_atom_site_label_1
_geom_bond_atom_site_label_2
_geom_bond_distance
Os2 C24 1.906(5)
Os2 C21 1.920(4)
Os2 C23 1.951(5)
Os2 C22 1.953(5)
Os2 Os1 2.9833(2)
Os2 Os3 3.0021(3)
Os1 C12 1.885(4)
Os1 C11 1.964(5)
Os1 C13 2.010(5)
Os1 Cl1 2.4466(14)
Os1 Sb4 2.6002(3)
Os3 C31 1.917(5)
Os3 C32 1.958(4)
Os3 C33 1.962(4)
Os3 C34 1.967(4)
Os3 Sb4 2.6714(3)
Sb4 C421 2.129(4)
Sb4 C411 2.143(4)
C33 O33 1.117(5)
C23 O23 1.132(5)
C31 O31 1.143(6)
C11 O11 1.109(6)
C13 O13 1.066(5)
C34 O34 1.127(5)
C22 O22 1.118(5)
C12 O12 1.140(5)
C24 O24 1.141(6)
C421 C426 1.384(6)
C421 C422 1.392(6)
C422 C423 1.381(6)
C411 C412 1.385(6)
C411 C416 1.390(6)
C426 C425 1.398(6)
C412 C413 1.388(6)
C416 C415 1.387(6)
C21 O21 1.139(5)
C423 C424 1.388(7)
C413 C414 1.379(7)
C414 C415 1.375(7)
C425 C424 1.378(7)
C32 O32 1.131(5)
O1S C1S 1.431(6)
O1S C4S 1.437(6)
C4S C3S 1.477(9)
C1S C2S 1.544(10)
O2S C8S 1.409(7)
O2S C5S 1.422(6)
C5S C6S 1.509(7)
C8S C7S 1.485(8)
C6S C7S 1.511(7)
C2S C3S 1.524(10)
